data_2205361
loop_
_publ_author_name
'Davies, Sian C.'
'Duff, Samantha E.'
'Evans, David J.'

_publ_section_title
;
 Bis[1,3-bis(diphenylphosphino)propane-\k^2^<i>P</i>,<i>P</i>']nickel(0)
;
_journal_issue 3
_journal_name_full 'Acta Crystallographica Section E'
_journal_page_first m571
_journal_page_last m573
_journal_paper_doi 10.1107/S1600536805005064
_journal_volume 61
_journal_year 2005
_chemical_formula_iupac '[Ni (C27 H26 P2)2]'
_chemical_formula_moiety 'C54 H52 Ni P4'
_chemical_formula_structural '[Ni (C27 H26 P2)2]'
_chemical_formula_sum 'C54 H52 Ni P4'
_chemical_formula_weight 883.55
_chemical_name_systematic
;
bis[1,3-bis(diphenylphosphino)propane]nickel(0)
;
_space_group_IT_number 15
_symmetry_cell_setting monoclinic
_symmetry_space_group_name_Hall '-C 2yc'
_symmetry_space_group_name_H-M 'C 1 2/c 1'
_atom_sites_solution_hydrogens geom
_atom_sites_solution_primary direct
_atom_sites_solution_secondary difmap
_cell_angle_alpha 90.00
_cell_angle_beta 109.67(2)
_cell_angle_gamma 90.00
_cell_formula_units_Z 4
_cell_length_a 18.303(6)
_cell_length_b 13.212(2)
_cell_length_c 20.023(4)
_cell_measurement_reflns_used 25
_cell_measurement_temperature 293(2)
_cell_measurement_theta_max 11
_cell_measurement_theta_min 10
_cell_volume 4559(2)
_computing_cell_refinement 'CAD-4 EXPRESS'
_computing_data_collection 'CAD-4 EXPRESS (Enraf--Nonius, 1992)'
_computing_data_reduction 'CAD-4 Processing Program (Hursthouse, 1976)'
_computing_molecular_graphics 'ORTEP-3 (Farrugia, 1997)'
_computing_publication_material SHELXL97
_computing_structure_refinement 'SHELXL97 (Sheldrick, 1997)'
_computing_structure_solution 'SHELXS97 (Sheldrick, 1997)'
_diffrn_ambient_temperature 293(2)
_diffrn_measured_fraction_theta_full 1.000
_diffrn_measured_fraction_theta_max 1.000
_diffrn_measurement_device 'Enraf--Nonius CAD-4'
_diffrn_measurement_method \w/\q
_diffrn_radiation_monochromator graphite
_diffrn_radiation_source 'fine-focus sealed tube'
_diffrn_radiation_type Mo_K\a
_diffrn_radiation_wavelength 0.71069
_diffrn_reflns_av_R_equivalents 0.0080
_diffrn_reflns_av_sigmaI/netI 0.0496
_diffrn_reflns_limit_h_max 25
_diffrn_reflns_limit_h_min -1
_diffrn_reflns_limit_k_max 18
_diffrn_reflns_limit_k_min -1
_diffrn_reflns_limit_l_max 28
_diffrn_reflns_limit_l_min -28
_diffrn_reflns_number 7286
_diffrn_reflns_theta_full 29.96
_diffrn_reflns_theta_max 30
_diffrn_reflns_theta_min 1.5
_diffrn_standards_decay_% 0
_diffrn_standards_interval_time 167
_diffrn_standards_number 3
_exptl_absorpt_coefficient_mu 0.602
_exptl_absorpt_correction_T_max 0.865
_exptl_absorpt_correction_T_min 0.823
_exptl_absorpt_correction_type '\y scan'
_exptl_absorpt_process_details '(EMPABS; Sheldrick et al., 1977)'
_exptl_crystal_colour orange
_exptl_crystal_density_diffrn 1.287
_exptl_crystal_density_method 'not measured'
_exptl_crystal_description rhomb
_exptl_crystal_F_000 1856
_exptl_crystal_size_max 0.67
_exptl_crystal_size_mid 0.52
_exptl_crystal_size_min 0.24
_refine_diff_density_max 0.375
_refine_diff_density_min -0.252
_refine_ls_extinction_method none
_refine_ls_goodness_of_fit_ref 1.066
_refine_ls_hydrogen_treatment refall
_refine_ls_matrix_type full
_refine_ls_number_parameters 371
_refine_ls_number_reflns 6631
_refine_ls_number_restraints 0
_refine_ls_restrained_S_all 1.066
_refine_ls_R_factor_all 0.0604
_refine_ls_R_factor_gt 0.0357
_refine_ls_shift/su_max 0.003
_refine_ls_shift/su_mean 0.000
_refine_ls_structure_factor_coef Fsqd
_refine_ls_weighting_details 'calc w = 1/[\s^2^(Fo^2^)+(0.033P)^2^+0.7751P] where P = (Fo^2^+2Fc^2^)/3'
_refine_ls_weighting_scheme calc
_refine_ls_wR_factor_gt 0.0783
_refine_ls_wR_factor_ref 0.0924
_reflns_number_gt 4569
_reflns_number_total 6631
_reflns_threshold_expression I>2\s(I)
_cod_data_source_file sj6048.cif
_cod_data_source_block I
_cod_original_sg_symbol_H-M 'C 2/c'
_cod_database_code 2205361
_cod_database_fobs_code 2205361

loop_
_symmetry_equiv_pos_as_xyz
'x, y, z'
'-x, y, -z+1/2'
'x+1/2, y+1/2, z'
'-x+1/2, y+1/2, -z+1/2'
'-x, -y, -z'
'x, -y, z-1/2'
'-x+1/2, -y+1/2, -z'
'x+1/2, -y+1/2, z-1/2'

loop_
_atom_site_label
_atom_site_fract_x
_atom_site_fract_y
_atom_site_fract_z
_atom_site_U_iso_or_equiv
_atom_site_adp_type
_atom_site_calc_flag
_atom_site_refinement_flags
_atom_site_occupancy
_atom_site_type_symbol
Ni1 0.0000 -0.00211(2) 0.2500 0.02603(8) Uani d S 1 Ni
P1 0.04468(2) -0.10075(3) 0.34176(2) 0.02942(10) Uani d . 1 P
P2 -0.08743(2) 0.07975(3) 0.28021(2) 0.03126(10) Uani d . 1 P
C111 0.12759(10) -0.05877(14) 0.41856(9) 0.0344(4) Uani d . 1 C
C112 0.13913(11) 0.04289(16) 0.43062(10) 0.0406(4) Uani d . 1 C
H112 0.1056(13) 0.0891(17) 0.3983(12) 0.057(7) Uiso d . 1 H
C113 0.19995(13) 0.07926(18) 0.48799(11) 0.0502(5) Uani d . 1 C
H113 0.2042(14) 0.155(2) 0.4927(13) 0.074(8) Uiso d . 1 H
C114 0.25006(13) 0.0130(2) 0.53318(11) 0.0570(6) Uani d . 1 C
H114 0.2924(13) 0.0361(17) 0.5729(12) 0.057(6) Uiso d . 1 H
C115 0.23919(15) -0.0889(2) 0.52262(13) 0.0682(7) Uani d . 1 C
H115 0.2733(16) -0.141(2) 0.5581(14) 0.085(8) Uiso d . 1 H
C116 0.17854(14) -0.12530(18) 0.46590(12) 0.0567(6) Uani d . 1 C
H116 0.1697(14) -0.1929(19) 0.4588(12) 0.063(7) Uiso d . 1 H
C121 0.07722(10) -0.22882(13) 0.32874(8) 0.0333(4) Uani d . 1 C
C122 0.04587(12) -0.31772(16) 0.34380(11) 0.0457(5) Uani d . 1 C
H122 0.0055(13) -0.3146(17) 0.3628(12) 0.059(7) Uiso d . 1 H
C123 0.07029(14) -0.41097(17) 0.32785(13) 0.0565(6) Uani d . 1 C
H123 0.0494(13) -0.4704(19) 0.3373(12) 0.059(7) Uiso d . 1 H
C124 0.12711(15) -0.41724(18) 0.29788(12) 0.0570(6) Uani d . 1 C
H124 0.1449(15) -0.481(2) 0.2875(13) 0.075(8) Uiso d . 1 H
C125 0.16018(14) -0.33040(18) 0.28383(11) 0.0533(5) Uani d . 1 C
H125 0.1982(14) -0.3318(19) 0.2608(13) 0.073(8) Uiso d . 1 H
C126 0.13487(12) -0.23706(16) 0.29849(11) 0.0441(4) Uani d . 1 C
H126 0.1576(12) -0.1790(16) 0.2872(10) 0.049(6) Uiso d . 1 H
C12 -0.02427(11) -0.13028(16) 0.38852(10) 0.0387(4) Uani d . 1 C
H12A -0.0594(11) -0.1765(15) 0.3599(10) 0.039(5) Uiso d . 1 H
H12B 0.0039(12) -0.1644(16) 0.4323(11) 0.051(6) Uiso d . 1 H
C1 -0.06657(12) -0.03820(17) 0.40259(10) 0.0419(4) Uani d . 1 C
H1A -0.0319(11) 0.0144(14) 0.4246(10) 0.033(5) Uiso d . 1 H
H1B -0.0900(12) -0.0558(15) 0.4353(10) 0.045(6) Uiso d . 1 H
C21 -0.12839(10) 0.00308(16) 0.33623(10) 0.0383(4) Uani d . 1 C
H21A -0.1655(12) 0.0442(16) 0.3475(10) 0.042(5) Uiso d . 1 H
H21B -0.1575(12) -0.0511(16) 0.3064(11) 0.045(6) Uiso d . 1 H
C211 -0.17899(10) 0.12446(15) 0.21406(9) 0.0381(4) Uani d . 1 C
C212 -0.19222(13) 0.22572(17) 0.19513(12) 0.0478(5) Uani d . 1 C
H212 -0.1570(11) 0.2741(15) 0.2186(10) 0.041(6) Uiso d . 1 H
C213 -0.26050(16) 0.2561(2) 0.14274(13) 0.0605(6) Uani d . 1 C
H213 -0.2650(15) 0.328(2) 0.1318(13) 0.074(8) Uiso d . 1 H
C214 -0.31584(15) 0.1867(2) 0.10910(13) 0.0659(7) Uani d . 1 C
H214 -0.3636(17) 0.204(2) 0.0721(15) 0.095(9) Uiso d . 1 H
C215 -0.30412(14) 0.0864(2) 0.12650(13) 0.0610(6) Uani d . 1 C
H215 -0.3406(16) 0.034(2) 0.1062(15) 0.084(9) Uiso d . 1 H
C216 -0.23574(12) 0.05534(18) 0.17845(11) 0.0469(5) Uani d . 1 C
H216 -0.2283(13) -0.0155(17) 0.1895(11) 0.054(7) Uiso d . 1 H
C221 -0.06057(11) 0.19386(14) 0.33727(10) 0.0407(4) Uani d . 1 C
C222 0.00923(14) 0.24073(16) 0.34617(13) 0.0509(5) Uani d . 1 C
H222 0.0392(14) 0.2186(19) 0.3225(13) 0.069(8) Uiso d . 1 H
C223 0.03409(19) 0.3226(2) 0.39189(17) 0.0753(8) Uani d . 1 C
H223 0.0810(16) 0.349(2) 0.3959(14) 0.078(9) Uiso d . 1 H
C224 -0.0111(2) 0.3577(2) 0.42868(17) 0.0862(10) Uani d . 1 C
H224 0.0044(18) 0.409(2) 0.4578(16) 0.094(10) Uiso d . 1 H
C225 -0.0812(2) 0.3138(2) 0.41992(17) 0.0876(10) Uani d . 1 C
H225 -0.1124(18) 0.341(2) 0.4459(16) 0.103(10) Uiso d . 1 H
C226 -0.10644(17) 0.2326(2) 0.37443(15) 0.0663(7) Uani d . 1 C
H226 -0.1560(15) 0.199(2) 0.3690(13) 0.082(9) Uiso d . 1 H

loop_
_atom_site_aniso_label
_atom_site_aniso_U_11
_atom_site_aniso_U_22
_atom_site_aniso_U_33
_atom_site_aniso_U_12
_atom_site_aniso_U_13
_atom_site_aniso_U_23
Ni1 0.02445(14) 0.02904(15) 0.02616(14) 0.000 0.01059(11) 0.000
P1 0.0278(2) 0.0329(2) 0.0280(2) 0.00107(17) 0.00993(16) 0.00261(17)
P2 0.0289(2) 0.0340(2) 0.0336(2) 0.00280(17) 0.01413(17) -0.00095(18)
C111 0.0335(9) 0.0417(10) 0.0273(8) 0.0000(7) 0.0093(7) 0.0011(7)
C112 0.0436(10) 0.0457(11) 0.0313(9) -0.0015(9) 0.0110(8) 0.0024(8)
C113 0.0575(13) 0.0526(13) 0.0406(10) -0.0115(11) 0.0167(10) -0.0071(10)
C114 0.0456(12) 0.0739(17) 0.0404(11) -0.0060(11) 0.0000(9) -0.0150(11)
C115 0.0611(15) 0.0683(17) 0.0513(13) 0.0150(13) -0.0124(11) -0.0063(12)
C116 0.0598(14) 0.0455(12) 0.0473(12) 0.0082(11) -0.0051(10) -0.0029(10)
C121 0.0341(9) 0.0337(9) 0.0281(8) 0.0029(7) 0.0051(7) 0.0021(7)
C122 0.0453(11) 0.0382(10) 0.0521(11) 0.0005(9) 0.0144(9) 0.0064(9)
C123 0.0609(14) 0.0353(11) 0.0638(14) -0.0009(10) 0.0085(12) 0.0059(10)
C124 0.0652(15) 0.0409(12) 0.0541(13) 0.0170(11) 0.0058(11) -0.0035(10)
C125 0.0560(13) 0.0559(14) 0.0495(12) 0.0181(11) 0.0196(10) -0.0004(10)
C126 0.0451(11) 0.0450(11) 0.0440(10) 0.0027(9) 0.0173(9) 0.0016(9)
C12 0.0372(10) 0.0452(11) 0.0372(9) -0.0001(8) 0.0172(8) 0.0089(8)
C1 0.0436(11) 0.0547(12) 0.0346(9) 0.0010(9) 0.0227(8) 0.0032(9)
C21 0.0343(9) 0.0457(11) 0.0414(9) 0.0031(9) 0.0214(8) 0.0014(9)
C211 0.0342(9) 0.0468(11) 0.0377(9) 0.0108(8) 0.0180(8) 0.0013(8)
C212 0.0477(12) 0.0490(12) 0.0515(12) 0.0092(10) 0.0231(10) 0.0072(10)
C213 0.0672(16) 0.0634(16) 0.0570(13) 0.0298(13) 0.0291(12) 0.0210(12)
C214 0.0538(14) 0.093(2) 0.0480(13) 0.0289(14) 0.0132(11) 0.0053(13)
C215 0.0432(12) 0.0832(19) 0.0508(12) 0.0117(13) 0.0080(10) -0.0121(13)
C216 0.0392(10) 0.0542(13) 0.0456(11) 0.0085(9) 0.0121(9) -0.0055(10)
C221 0.0448(10) 0.0371(10) 0.0412(10) 0.0045(8) 0.0158(8) -0.0046(8)
C222 0.0527(13) 0.0392(11) 0.0606(13) -0.0006(10) 0.0186(11) -0.0066(10)
C223 0.0733(18) 0.0480(14) 0.095(2) -0.0121(14) 0.0153(16) -0.0154(14)
C224 0.117(3) 0.0536(17) 0.083(2) -0.0052(18) 0.0271(19) -0.0309(15)
C225 0.128(3) 0.0631(18) 0.090(2) 0.0032(19) 0.060(2) -0.0292(16)
C226 0.0747(17) 0.0596(15) 0.0774(17) -0.0023(13) 0.0426(14) -0.0234(13)

loop_
_atom_type_symbol
_atom_type_description
_atom_type_scat_dispersion_real
_atom_type_scat_dispersion_imag
_atom_type_scat_source
C C 0.0033 0.0016 'International Tables Vol C Tables 4.2.6.8 and 6.1.1.4'
H H 0.0000 0.0000 'International Tables Vol C Tables 4.2.6.8 and 6.1.1.4'
Ni Ni 0.3393 1.1124 'International Tables Vol C Tables 4.2.6.8 and 6.1.1.4'
P P 0.1023 0.0942 'International Tables Vol C Tables 4.2.6.8 and 6.1.1.4'

loop_
_geom_angle_atom_site_label_1
_geom_angle_atom_site_label_2
_geom_angle_atom_site_label_3
_geom_angle_site_symmetry_1
_geom_angle_site_symmetry_3
_geom_angle
_geom_angle_publ_flag
P1 Ni1 P1 . 2 106.38(3) yes
P1 Ni1 P2 . . 99.52(2) yes
P1 Ni1 P2 2 . 115.43(3) yes
P1 Ni1 P2 . 2 115.43(3) yes
P1 Ni1 P2 2 2 99.51(2) yes
P2 Ni1 P2 . 2 120.49(3) yes
C121 P1 C111 . . 100.36(8) yes
C121 P1 C12 . . 100.74(9) yes
C111 P1 C12 . . 98.71(9) yes
C121 P1 Ni1 . . 118.59(6) yes
C111 P1 Ni1 . . 119.59(6) yes
C12 P1 Ni1 . . 115.31(7) yes
C21 P2 C211 . . 98.92(9) yes
C21 P2 C221 . . 98.58(9) yes
C211 P2 C221 . . 99.78(9) yes
C21 P2 Ni1 . . 112.49(7) yes
C211 P2 Ni1 . . 122.21(6) yes
C221 P2 Ni1 . . 120.47(7) yes
C112 C111 C116 . . 118.06(18) no
C112 C111 P1 . . 118.49(14) no
C116 C111 P1 . . 123.44(16) no
C111 C112 C113 . . 121.25(19) no
C111 C112 H112 . . 119.0(13) no
C113 C112 H112 . . 119.7(13) no
C114 C113 C112 . . 119.9(2) no
C114 C113 H113 . . 124.1(14) no
C112 C113 H113 . . 116.0(14) no
C113 C114 C115 . . 119.9(2) no
C113 C114 H114 . . 121.5(14) no
C115 C114 H114 . . 118.6(14) no
C114 C115 C116 . . 120.3(2) no
C114 C115 H115 . . 121.5(15) no
C116 C115 H115 . . 118.0(15) no
C115 C116 C111 . . 120.6(2) no
C115 C116 H116 . . 121.4(15) no
C111 C116 H116 . . 118.0(15) no
C122 C121 C126 . . 117.44(18) no
C122 C121 P1 . . 124.83(15) no
C126 C121 P1 . . 117.65(14) no
C123 C122 C121 . . 121.0(2) no
C123 C122 H122 . . 119.4(14) no
C121 C122 H122 . . 119.5(14) no
C124 C123 C122 . . 120.5(2) no
C124 C123 H123 . . 117.9(15) no
C122 C123 H123 . . 121.5(15) no
C123 C124 C125 . . 119.6(2) no
C123 C124 H124 . . 121.2(16) no
C125 C124 H124 . . 119.3(16) no
C124 C125 C126 . . 120.0(2) no
C124 C125 H125 . . 121.8(16) no
C126 C125 H125 . . 118.0(16) no
C125 C126 C121 . . 121.4(2) no
C125 C126 H126 . . 118.1(13) no
C121 C126 H126 . . 120.5(13) no
C1 C12 P1 . . 113.75(14) yes
C1 C12 H12A . . 110.4(12) no
P1 C12 H12A . . 106.0(12) no
C1 C12 H12B . . 110.8(12) no
P1 C12 H12B . . 108.1(12) no
H12A C12 H12B . . 107.5(17) no
C12 C1 C21 . . 113.54(17) yes
C12 C1 H1A . . 111.8(11) no
C21 C1 H1A . . 109.2(11) no
C12 C1 H1B . . 108.5(13) no
C21 C1 H1B . . 108.8(13) no
H1A C1 H1B . . 104.7(17) no
C1 C21 P2 . . 113.02(13) yes
C1 C21 H21A . . 112.1(12) no
P2 C21 H21A . . 107.3(12) no
C1 C21 H21B . . 111.4(12) no
P2 C21 H21B . . 106.4(12) no
H21A C21 H21B . . 106.2(17) no
C216 C211 C212 . . 117.54(19) no
C216 C211 P2 . . 119.96(15) no
C212 C211 P2 . . 122.40(16) no
C211 C212 C213 . . 120.8(2) no
C211 C212 H212 . . 120.2(13) no
C213 C212 H212 . . 118.9(13) no
C214 C213 C212 . . 120.5(2) no
C214 C213 H213 . . 123.5(15) no
C212 C213 H213 . . 116.0(16) no
C213 C214 C215 . . 119.9(2) no
C213 C214 H214 . . 123.7(18) no
C215 C214 H214 . . 116.4(18) no
C214 C215 C216 . . 120.0(3) no
C214 C215 H215 . . 124.4(17) no
C216 C215 H215 . . 115.6(17) no
C211 C216 C215 . . 121.3(2) no
C211 C216 H216 . . 120.0(13) no
C215 C216 H216 . . 118.8(13) no
C222 C221 C226 . . 117.7(2) no
C222 C221 P2 . . 119.18(15) no
C226 C221 P2 . . 123.04(17) no
C221 C222 C223 . . 121.3(2) no
C221 C222 H222 . . 119.8(16) no
C223 C222 H222 . . 119.0(17) no
C224 C223 C222 . . 119.9(3) no
C224 C223 H223 . . 123.1(18) no
C222 C223 H223 . . 117.0(18) no
C223 C224 C225 . . 120.1(3) no
C223 C224 H224 . . 120(2) no
C225 C224 H224 . . 120(2) no
C224 C225 C226 . . 120.4(3) no
C224 C225 H225 . . 118.4(19) no
C226 C225 H225 . . 121.2(19) no
C225 C226 C221 . . 120.6(3) no
C225 C226 H226 . . 121.0(16) no
C221 C226 H226 . . 118.3(16) no

loop_
_geom_bond_atom_site_label_1
_geom_bond_atom_site_label_2
_geom_bond_site_symmetry_2
_geom_bond_distance
_geom_bond_publ_flag
Ni1 P1 . 2.1752(6) yes
Ni1 P1 2 2.1753(6) yes
Ni1 P2 . 2.1790(6) yes
Ni1 P2 2 2.1790(6) yes
P1 C121 . 1.8413(18) yes
P1 C111 . 1.8449(18) yes
P1 C12 . 1.8484(19) yes
P2 C21 . 1.8473(19) yes
P2 C211 . 1.8486(19) yes
P2 C221 . 1.8552(19) yes
C111 C112 . 1.369(3) no
C111 C116 . 1.395(3) no
C112 C113 . 1.389(3) no
C112 H112 . 0.95(2) no
C113 C114 . 1.366(3) no
C113 H113 . 1.00(3) no
C114 C115 . 1.368(3) no
C114 H114 . 0.95(2) no
C115 C116 . 1.380(3) no
C115 H115 . 1.03(3) no
C116 H116 . 0.91(2) no
C121 C122 . 1.384(3) no
C121 C126 . 1.386(3) no
C122 C123 . 1.384(3) no
C122 H122 . 0.94(2) no
C123 C124 . 1.367(4) no
C123 H123 . 0.92(2) no
C124 C125 . 1.370(3) no
C124 H124 . 0.95(3) no
C125 C126 . 1.383(3) no
C125 H125 . 0.95(3) no
C126 H126 . 0.94(2) no
C12 C1 . 1.519(3) no
C12 H12A . 0.93(2) no
C12 H12B . 0.97(2) no
C1 C21 . 1.527(3) no
C1 H1A . 0.944(19) no
C1 H1B . 0.93(2) no
C21 H21A . 0.95(2) no
C21 H21B . 0.97(2) no
C211 C216 . 1.387(3) no
C211 C212 . 1.389(3) no
C212 C213 . 1.393(3) no
C212 H212 . 0.92(2) no
C213 C214 . 1.364(4) no
C213 H213 . 0.97(3) no
C214 C215 . 1.369(4) no
C214 H214 . 0.96(3) no
C215 C216 . 1.393(3) no
C215 H215 . 0.95(3) no
C216 H216 . 0.96(2) no
C221 C222 . 1.376(3) no
C221 C226 . 1.393(3) no
C222 C223 . 1.390(3) no
C222 H222 . 0.89(2) no
C223 C224 . 1.361(4) no
C223 H223 . 0.91(3) no
C224 C225 . 1.365(5) no
C224 H224 . 0.87(3) no
C225 C226 . 1.381(4) no
C225 H225 . 0.96(3) no
C226 H226 . 0.98(3) no

loop_
_geom_torsion_atom_site_label_1
_geom_torsion_atom_site_label_2
_geom_torsion_atom_site_label_3
_geom_torsion_atom_site_label_4
_geom_torsion
_geom_torsion_publ_flag
Ni1 P1 C12 C1 -46.88(17) yes
P1 C12 C1 C21 73.0(2) yes
C12 C1 C21 P2 -78.6(2) yes
C1 C21 P2 Ni1 55.34(16) yes
